data_7001255
loop_
_publ_author_name
'Nimitsiriwat, Nonsee'
'Gibson, Vernon C.'
'Marshall, Edward L.'
'Elsegood, Mark R. J.'

_publ_section_title
;
 Bidentate salicylaldiminato tin(ii) complexes and their use as lactide
 polymerisation initiators
;
_journal_issue 19
_journal_name_full 'Dalton Transactions'
_journal_page_first 3710
_journal_page_last 3715
_journal_paper_doi 10.1039/b812877d
_journal_year 2009
_chemical_formula_moiety 'C23 H29 Br3 N2 O Sn'
_chemical_formula_sum 'C23 H29 Br3 N2 O Sn'
_chemical_formula_weight 707.90
_chemical_name_systematic
;
?
;
_space_group_IT_number 2
_symmetry_cell_setting triclinic
_symmetry_space_group_name_Hall '-P 1'
_symmetry_space_group_name_H-M 'P -1'
_atom_sites_solution_hydrogens geom
_atom_sites_solution_primary direct
_atom_sites_solution_secondary difmap
_audit_creation_method SHELXL-97
_cell_angle_alpha 78.4205(12)
_cell_angle_beta 88.3895(17)
_cell_angle_gamma 80.8048(18)
_cell_formula_units_Z 2
_cell_length_a 9.0297(2)
_cell_length_b 10.2931(3)
_cell_length_c 14.0540(4)
_cell_measurement_reflns_used 15729
_cell_measurement_temperature 120(2)
_cell_measurement_theta_max 27.48
_cell_measurement_theta_min 2.91
_cell_volume 1263.19(6)
_computing_cell_refinement 'DENZO and COLLECT'
_computing_data_collection 'DENZO (Otwinowski and Minor, 1997) and COLLECT (Hooft, 1998)'
_computing_data_reduction 'DENZO and COLLECT'
_computing_molecular_graphics 'Bruker SHELXTL'
_computing_publication_material 'Bruker SHELXTL and local programs'
_computing_structure_refinement 'Bruker SHELXTL'
_computing_structure_solution 'Bruker SHELXTL'
_diffrn_ambient_temperature 120(2)
_diffrn_detector_area_resol_mean 9.091
_diffrn_measured_fraction_theta_full 0.995
_diffrn_measured_fraction_theta_max 0.991
_diffrn_measurement_device_type 'Enraf Nonius KappaCCD area detector'
_diffrn_measurement_method 'Phi and Omega scans to fill Ewald sphere'
_diffrn_radiation_monochromator graphite
_diffrn_radiation_source 'Enraf Nonius FR591 rotating anode'
_diffrn_radiation_type MoK\a
_diffrn_radiation_wavelength 0.71073
_diffrn_reflns_av_R_equivalents 0.0485
_diffrn_reflns_av_sigmaI/netI 0.0374
_diffrn_reflns_limit_h_max 10
_diffrn_reflns_limit_h_min -11
_diffrn_reflns_limit_k_max 13
_diffrn_reflns_limit_k_min -13
_diffrn_reflns_limit_l_max 18
_diffrn_reflns_limit_l_min -18
_diffrn_reflns_number 22501
_diffrn_reflns_theta_full 26.50
_diffrn_reflns_theta_max 27.49
_diffrn_reflns_theta_min 2.96
_diffrn_standards_decay_% 0
_diffrn_standards_number 0
_exptl_absorpt_coefficient_mu 5.773
_exptl_absorpt_correction_T_max 0.630
_exptl_absorpt_correction_T_min 0.394
_exptl_absorpt_correction_type multi-scan
_exptl_absorpt_process_details
;
Using multiple and symmetry-related data measurements via the program
SORTAV
See R.H. Blessing, Acta Crystallogr. (1995), A51, 33-38
;
_exptl_crystal_colour colourless
_exptl_crystal_density_diffrn 1.861
_exptl_crystal_density_method 'not measured'
_exptl_crystal_description block
_exptl_crystal_F_000 688
_exptl_crystal_size_max 0.34
_exptl_crystal_size_mid 0.12
_exptl_crystal_size_min 0.08
_refine_diff_density_max 0.806
_refine_diff_density_min -1.010
_refine_diff_density_rms 0.122
_refine_ls_extinction_coef 0.0032(3)
_refine_ls_extinction_expression Fc^*^=kFc[1+0.001xFc^2^\l^3^/sin(2\q)]^-1/4^
_refine_ls_extinction_method SHELXL
_refine_ls_goodness_of_fit_ref 1.049
_refine_ls_hydrogen_treatment constr
_refine_ls_matrix_type full
_refine_ls_number_parameters 280
_refine_ls_number_reflns 5749
_refine_ls_number_restraints 0
_refine_ls_restrained_S_all 1.049
_refine_ls_R_factor_all 0.0390
_refine_ls_R_factor_gt 0.0301
_refine_ls_shift/su_max 0.002
_refine_ls_shift/su_mean 0.000
_refine_ls_structure_factor_coef Fsqd
_refine_ls_weighting_details 'calc w=1/[\s^2^(Fo^2^)+(0.0383P)^2^+0.6414P] where P=(Fo^2^+2Fc^2^)/3'
_refine_ls_weighting_scheme calc
_refine_ls_wR_factor_gt 0.0700
_refine_ls_wR_factor_ref 0.0734
_reflns_number_gt 4961
_reflns_number_total 5749
_reflns_threshold_expression I>2\s(I)
_cod_data_source_file b812877d.txt
_cod_data_source_block 4
_cod_depositor_comments
;
The following automatic conversions were performed:
'_exptl_absorpt_correction_type' value 'Multi-scan' changed to
'multi-scan' according to
'/home/saulius/struct/CIF-dictionaries/cif_core.dic' dictionary named
'cif_core.dic' version 2.4.1 from 2010-06-29.

Automatic conversion script
Id: cif_fix_enum 1527 2010-12-29 10:47:43Z saulius 
;
_cod_original_sg_symbol_H-M P-1
_cod_database_code 7001255

loop_
_symmetry_equiv_pos_as_xyz
'x, y, z'
'-x, -y, -z'

loop_
_atom_site_label
_atom_site_type_symbol
_atom_site_fract_x
_atom_site_fract_y
_atom_site_fract_z
_atom_site_U_iso_or_equiv
_atom_site_adp_type
_atom_site_occupancy
_atom_site_symmetry_multiplicity
_atom_site_calc_flag
_atom_site_refinement_flags
_atom_site_disorder_assembly
_atom_site_disorder_group
Sn1 Sn 0.42713(2) 0.73152(2) 0.488147(13) 0.01837(8) Uani 1 1 d . . .
N1 N 0.2697(3) 0.8788(2) 0.39563(17) 0.0176(5) Uani 1 1 d . . .
N2 N 0.2114(3) 0.6659(2) 0.43398(17) 0.0190(5) Uani 1 1 d . . .
O1 O 0.5185(2) 0.6499(2) 0.37211(14) 0.0188(4) Uani 1 1 d . . .
C1 C 0.2675(3) 1.0079(3) 0.34503(19) 0.0162(6) Uani 1 1 d . . .
C2 C 0.3973(3) 1.0703(3) 0.3312(2) 0.0182(6) Uani 1 1 d . . .
C3 C 0.4006(3) 1.2002(3) 0.2809(2) 0.0193(6) Uani 1 1 d . . .
H3 H 0.4909 1.2374 0.2764 0.023 Uiso 1 1 calc R . .
C4 C 0.2706(3) 1.2746(3) 0.2373(2) 0.0205(6) Uani 1 1 d . . .
C5 C 0.1380(3) 1.2222(3) 0.2501(2) 0.0212(6) Uani 1 1 d . . .
H5 H 0.0475 1.2737 0.2218 0.025 Uiso 1 1 calc R . .
C6 C 0.1379(3) 1.0945(3) 0.3043(2) 0.0198(6) Uani 1 1 d . . .
Br1 Br 0.58466(3) 0.97179(3) 0.38148(2) 0.02257(9) Uani 1 1 d . . .
Br2 Br 0.27387(4) 1.44889(3) 0.16290(2) 0.02691(9) Uani 1 1 d . . .
Br3 Br -0.05594(3) 1.04420(3) 0.32874(2) 0.02558(9) Uani 1 1 d . . .
C7 C 0.2108(3) 0.7805(3) 0.3490(2) 0.0170(6) Uani 1 1 d . . .
H7 H 0.1059 0.8161 0.3254 0.020 Uiso 1 1 calc R . .
C8 C 0.3103(3) 0.7501(3) 0.2659(2) 0.0158(6) Uani 1 1 d . . .
C9 C 0.2520(3) 0.7952(3) 0.1723(2) 0.0166(6) Uani 1 1 d . . .
H9 H 0.1493 0.8342 0.1640 0.020 Uiso 1 1 calc R . .
C10 C 0.3407(3) 0.7845(3) 0.0905(2) 0.0171(6) Uani 1 1 d . . .
C11 C 0.4894(3) 0.7262(3) 0.1069(2) 0.0181(6) Uani 1 1 d . . .
H11 H 0.5509 0.7171 0.0519 0.022 Uiso 1 1 calc R . .
C12 C 0.5548(3) 0.6799(3) 0.1989(2) 0.0165(6) Uani 1 1 d . . .
C13 C 0.4633(3) 0.6934(3) 0.2801(2) 0.0161(6) Uani 1 1 d . . .
C14 C 0.2733(3) 0.8394(3) -0.0113(2) 0.0229(6) Uani 1 1 d . . .
C15 C 0.2197(4) 0.9917(4) -0.0220(3) 0.0404(9) Uani 1 1 d . . .
H15A H 0.1734 1.0276 -0.0861 0.061 Uiso 1 1 calc R . .
H15B H 0.3057 1.0365 -0.0154 0.061 Uiso 1 1 calc R . .
H15C H 0.1461 1.0076 0.0286 0.061 Uiso 1 1 calc R . .
C16 C 0.1371(4) 0.7722(4) -0.0235(3) 0.0356(8) Uani 1 1 d . . .
H16A H 0.0893 0.8127 -0.0865 0.053 Uiso 1 1 calc R . .
H16B H 0.0650 0.7850 0.0286 0.053 Uiso 1 1 calc R . .
H16C H 0.1698 0.6759 -0.0203 0.053 Uiso 1 1 calc R . .
C17 C 0.3832(4) 0.8167(5) -0.0910(3) 0.0534(13) Uani 1 1 d . . .
H17A H 0.4185 0.7203 -0.0847 0.080 Uiso 1 1 calc R . .
H17B H 0.4687 0.8629 -0.0861 0.080 Uiso 1 1 calc R . .
H17C H 0.3339 0.8522 -0.1542 0.080 Uiso 1 1 calc R . .
C18 C 0.7196(3) 0.6127(3) 0.2102(2) 0.0207(6) Uani 1 1 d . . .
C19 C 0.7983(3) 0.6100(3) 0.1119(2) 0.0262(7) Uani 1 1 d . . .
H19A H 0.9030 0.5673 0.1230 0.039 Uiso 1 1 calc R . .
H19B H 0.7948 0.7021 0.0753 0.039 Uiso 1 1 calc R . .
H19C H 0.7471 0.5590 0.0750 0.039 Uiso 1 1 calc R . .
C20 C 0.7273(4) 0.4670(3) 0.2643(2) 0.0288(7) Uani 1 1 d . . .
H20A H 0.6815 0.4654 0.3285 0.043 Uiso 1 1 calc R . .
H20B H 0.8324 0.4240 0.2719 0.043 Uiso 1 1 calc R . .
H20C H 0.6730 0.4184 0.2272 0.043 Uiso 1 1 calc R . .
C21 C 0.8092(3) 0.6893(4) 0.2663(2) 0.0302(7) Uani 1 1 d . . .
H21A H 0.7678 0.6867 0.3318 0.045 Uiso 1 1 calc R . .
H21B H 0.8020 0.7829 0.2319 0.045 Uiso 1 1 calc R . .
H21C H 0.9147 0.6470 0.2709 0.045 Uiso 1 1 calc R . .
C22 C 0.2187(4) 0.5334(3) 0.4083(2) 0.0231(6) Uani 1 1 d . . .
H22A H 0.2198 0.4645 0.4677 0.035 Uiso 1 1 calc R . .
H22B H 0.3104 0.5140 0.3712 0.035 Uiso 1 1 calc R . .
H22C H 0.1310 0.5333 0.3688 0.035 Uiso 1 1 calc R . .
C23 C 0.0781(3) 0.6926(3) 0.4946(2) 0.0249(7) Uani 1 1 d . . .
H23A H -0.0124 0.6887 0.4591 0.037 Uiso 1 1 calc R . .
H23B H 0.0723 0.7820 0.5100 0.037 Uiso 1 1 calc R . .
H23C H 0.0860 0.6249 0.5549 0.037 Uiso 1 1 calc R . .

loop_
_atom_site_aniso_label
_atom_site_aniso_U_11
_atom_site_aniso_U_22
_atom_site_aniso_U_33
_atom_site_aniso_U_23
_atom_site_aniso_U_13
_atom_site_aniso_U_12
Sn1 0.02004(12) 0.02240(13) 0.01268(11) -0.00166(8) -0.00153(7) -0.00539(8)
N1 0.0178(12) 0.0220(13) 0.0145(12) -0.0054(10) -0.0002(9) -0.0055(9)
N2 0.0195(12) 0.0242(14) 0.0141(12) -0.0011(10) 0.0012(9) -0.0088(10)
O1 0.0185(10) 0.0237(11) 0.0130(10) -0.0012(8) -0.0016(7) -0.0023(8)
C1 0.0180(14) 0.0209(15) 0.0115(13) -0.0060(11) 0.0018(10) -0.0050(11)
C2 0.0166(14) 0.0229(16) 0.0153(14) -0.0043(12) 0.0021(10) -0.0031(11)
C3 0.0224(15) 0.0228(16) 0.0150(14) -0.0061(12) 0.0021(11) -0.0081(11)
C4 0.0271(16) 0.0170(15) 0.0180(15) -0.0049(12) 0.0011(11) -0.0038(12)
C5 0.0209(15) 0.0210(16) 0.0223(16) -0.0097(12) -0.0026(11) 0.0021(11)
C6 0.0145(14) 0.0243(16) 0.0228(15) -0.0085(12) 0.0032(11) -0.0048(11)
Br1 0.01535(15) 0.02431(17) 0.02696(17) -0.00096(12) -0.00060(11) -0.00502(11)
Br2 0.03726(19) 0.01847(17) 0.02415(17) -0.00099(12) -0.00132(13) -0.00572(13)
Br3 0.01475(15) 0.02615(18) 0.03595(19) -0.00682(14) 0.00225(12) -0.00309(11)
C7 0.0173(14) 0.0193(15) 0.0146(14) -0.0029(11) 0.0009(10) -0.0046(11)
C8 0.0188(14) 0.0140(14) 0.0148(14) -0.0023(11) -0.0004(10) -0.0045(10)
C9 0.0157(14) 0.0155(14) 0.0177(14) -0.0012(11) -0.0012(10) -0.0023(10)
C10 0.0209(15) 0.0188(15) 0.0116(13) -0.0031(11) 0.0024(10) -0.0038(11)
C11 0.0200(14) 0.0198(15) 0.0125(13) -0.0004(11) 0.0012(10) -0.0010(11)
C12 0.0151(13) 0.0162(14) 0.0175(14) -0.0007(11) -0.0006(10) -0.0039(10)
C13 0.0183(14) 0.0149(14) 0.0151(14) -0.0025(11) -0.0012(10) -0.0036(10)
C14 0.0202(15) 0.0282(17) 0.0170(15) 0.0002(12) -0.0021(11) 0.0007(12)
C15 0.050(2) 0.037(2) 0.0289(19) 0.0061(16) -0.0088(16) -0.0040(17)
C16 0.042(2) 0.038(2) 0.0263(18) -0.0038(15) -0.0103(15) -0.0045(16)
C17 0.036(2) 0.094(4) 0.0178(18) -0.003(2) -0.0006(15) 0.015(2)
C18 0.0191(15) 0.0251(16) 0.0165(15) -0.0029(12) 0.0001(11) -0.0014(11)
C19 0.0187(15) 0.0343(19) 0.0218(16) -0.0014(14) 0.0044(12) 0.0012(13)
C20 0.0268(17) 0.0256(18) 0.0287(18) 0.0005(14) 0.0018(13) 0.0043(13)
C21 0.0184(16) 0.041(2) 0.0314(18) -0.0077(15) -0.0044(13) -0.0026(13)
C22 0.0276(16) 0.0213(16) 0.0209(16) -0.0011(12) -0.0012(12) -0.0094(12)
C23 0.0224(16) 0.0339(19) 0.0184(15) -0.0015(13) 0.0035(12) -0.0101(13)

loop_
_atom_type_symbol
_atom_type_description
_atom_type_scat_dispersion_real
_atom_type_scat_dispersion_imag
_atom_type_scat_source
C C 0.0033 0.0016 'International Tables Vol C Tables 4.2.6.8 and 6.1.1.4'
H H 0.0000 0.0000 'International Tables Vol C Tables 4.2.6.8 and 6.1.1.4'
N N 0.0061 0.0033 'International Tables Vol C Tables 4.2.6.8 and 6.1.1.4'
O O 0.0106 0.0060 'International Tables Vol C Tables 4.2.6.8 and 6.1.1.4'
Br Br -0.2901 2.4595 'International Tables Vol C Tables 4.2.6.8 and 6.1.1.4'
Sn Sn -0.6537 1.4246 'International Tables Vol C Tables 4.2.6.8 and 6.1.1.4'

loop_
_geom_angle_atom_site_label_1
_geom_angle_atom_site_label_2
_geom_angle_atom_site_label_3
_geom_angle
_geom_angle_site_symmetry_1
_geom_angle_site_symmetry_3
_geom_angle_publ_flag
O1 Sn1 N1 92.28(8) . . ?
O1 Sn1 N2 80.63(8) . . ?
N1 Sn1 N2 60.91(9) . . ?
O1 Sn1 Br1 81.01(6) . . ?
N1 Sn1 Br1 69.56(6) . . ?
N2 Sn1 Br1 125.93(6) . . ?
C1 N1 C7 119.4(2) . . ?
C1 N1 Sn1 136.00(18) . . ?
C7 N1 Sn1 95.13(16) . . ?
C22 N2 C23 109.8(2) . . ?
C22 N2 C7 114.8(2) . . ?
C23 N2 C7 109.5(2) . . ?
C22 N2 Sn1 120.54(18) . . ?
C23 N2 Sn1 113.32(18) . . ?
C7 N2 Sn1 86.81(15) . . ?
C13 O1 Sn1 122.39(17) . . ?
N1 C1 C6 124.8(2) . . ?
N1 C1 C2 122.7(2) . . ?
C6 C1 C2 112.4(3) . . ?
C3 C2 C1 124.8(3) . . ?
C3 C2 Br1 115.8(2) . . ?
C1 C2 Br1 119.4(2) . . ?
C4 C3 C2 118.9(3) . . ?
C3 C4 C5 119.7(3) . . ?
C3 C4 Br2 119.8(2) . . ?
C5 C4 Br2 120.4(2) . . ?
C6 C5 C4 119.6(3) . . ?
C5 C6 C1 124.3(3) . . ?
C5 C6 Br3 114.8(2) . . ?
C1 C6 Br3 120.8(2) . . ?
C2 Br1 Sn1 91.05(9) . . ?
N1 C7 N2 100.4(2) . . ?
N1 C7 C8 110.1(2) . . ?
N2 C7 C8 115.1(2) . . ?
C9 C8 C13 120.2(3) . . ?
C9 C8 C7 117.5(2) . . ?
C13 C8 C7 121.8(2) . . ?
C8 C9 C10 121.6(3) . . ?
C11 C10 C9 116.8(3) . . ?
C11 C10 C14 123.3(2) . . ?
C9 C10 C14 119.9(3) . . ?
C10 C11 C12 124.3(3) . . ?
C11 C12 C13 117.6(3) . . ?
C11 C12 C18 120.7(2) . . ?
C13 C12 C18 121.6(2) . . ?
O1 C13 C12 121.1(2) . . ?
O1 C13 C8 119.4(2) . . ?
C12 C13 C8 119.4(3) . . ?
C17 C14 C10 112.9(3) . . ?
C17 C14 C16 108.5(3) . . ?
C10 C14 C16 109.6(3) . . ?
C17 C14 C15 108.7(3) . . ?
C10 C14 C15 108.6(3) . . ?
C16 C14 C15 108.3(3) . . ?
C20 C18 C12 109.3(2) . . ?
C20 C18 C19 107.5(3) . . ?
C12 C18 C19 112.6(2) . . ?
C20 C18 C21 110.0(3) . . ?
C12 C18 C21 110.6(2) . . ?
C19 C18 C21 106.8(3) . . ?

loop_
_geom_bond_atom_site_label_1
_geom_bond_atom_site_label_2
_geom_bond_distance
_geom_bond_site_symmetry_2
_geom_bond_publ_flag
Sn1 O1 2.073(2) . ?
Sn1 N1 2.153(2) . ?
Sn1 N2 2.354(2) . ?
Sn1 Br1 3.1469(6) . ?
N1 C1 1.373(4) . ?
N1 C7 1.481(4) . ?
N2 C22 1.471(4) . ?
N2 C23 1.477(4) . ?
N2 C7 1.500(4) . ?
O1 C13 1.362(3) . ?
C1 C6 1.411(4) . ?
C1 C2 1.414(4) . ?
C2 C3 1.386(4) . ?
C2 Br1 1.903(3) . ?
C3 C4 1.380(4) . ?
C4 C5 1.383(4) . ?
C4 Br2 1.891(3) . ?
C5 C6 1.380(4) . ?
C6 Br3 1.906(3) . ?
C7 C8 1.506(4) . ?
C8 C9 1.392(4) . ?
C8 C13 1.414(4) . ?
C9 C10 1.396(4) . ?
C10 C11 1.385(4) . ?
C10 C14 1.533(4) . ?
C11 C12 1.399(4) . ?
C12 C13 1.406(4) . ?
C12 C18 1.535(4) . ?
C14 C17 1.504(5) . ?
C14 C16 1.534(5) . ?
C14 C15 1.542(5) . ?
C18 C20 1.530(4) . ?
C18 C19 1.538(4) . ?
C18 C21 1.545(4) . ?

loop_
_geom_torsion_atom_site_label_1
_geom_torsion_atom_site_label_2
_geom_torsion_atom_site_label_3
_geom_torsion_atom_site_label_4
_geom_torsion
_geom_torsion_site_symmetry_1
_geom_torsion_site_symmetry_2
_geom_torsion_site_symmetry_3
_geom_torsion_site_symmetry_4
_geom_torsion_publ_flag
O1 Sn1 N1 C1 -91.3(3) . . . . ?
N2 Sn1 N1 C1 -169.2(3) . . . . ?
Br1 Sn1 N1 C1 -11.7(2) . . . . ?
O1 Sn1 N1 C7 52.02(16) . . . . ?
N2 Sn1 N1 C7 -25.93(14) . . . . ?
Br1 Sn1 N1 C7 131.56(16) . . . . ?
O1 Sn1 N2 C22 44.6(2) . . . . ?
N1 Sn1 N2 C22 142.6(2) . . . . ?
Br1 Sn1 N2 C22 116.26(19) . . . . ?
O1 Sn1 N2 C23 177.7(2) . . . . ?
N1 Sn1 N2 C23 -84.3(2) . . . . ?
Br1 Sn1 N2 C23 -110.64(18) . . . . ?
O1 Sn1 N2 C7 -72.41(15) . . . . ?
N1 Sn1 N2 C7 25.51(14) . . . . ?
Br1 Sn1 N2 C7 -0.78(17) . . . . ?
N1 Sn1 O1 C13 -3.6(2) . . . . ?
N2 Sn1 O1 C13 56.4(2) . . . . ?
Br1 Sn1 O1 C13 -72.5(2) . . . . ?
C7 N1 C1 C6 56.6(4) . . . . ?
Sn1 N1 C1 C6 -166.5(2) . . . . ?
C7 N1 C1 C2 -125.8(3) . . . . ?
Sn1 N1 C1 C2 11.2(4) . . . . ?
N1 C1 C2 C3 -179.9(3) . . . . ?
C6 C1 C2 C3 -2.0(4) . . . . ?
N1 C1 C2 Br1 1.5(4) . . . . ?
C6 C1 C2 Br1 179.5(2) . . . . ?
C1 C2 C3 C4 -2.5(4) . . . . ?
Br1 C2 C3 C4 176.1(2) . . . . ?
C2 C3 C4 C5 4.4(4) . . . . ?
C2 C3 C4 Br2 -176.9(2) . . . . ?
C3 C4 C5 C6 -1.7(4) . . . . ?
Br2 C4 C5 C6 179.7(2) . . . . ?
C4 C5 C6 C1 -3.3(5) . . . . ?
C4 C5 C6 Br3 172.8(2) . . . . ?
N1 C1 C6 C5 -177.2(3) . . . . ?
C2 C1 C6 C5 4.9(4) . . . . ?
N1 C1 C6 Br3 7.0(4) . . . . ?
C2 C1 C6 Br3 -170.9(2) . . . . ?
C3 C2 Br1 Sn1 174.4(2) . . . . ?
C1 C2 Br1 Sn1 -6.9(2) . . . . ?
O1 Sn1 Br1 C2 103.31(10) . . . . ?
N1 Sn1 Br1 C2 7.47(11) . . . . ?
N2 Sn1 Br1 C2 31.87(11) . . . . ?
C1 N1 C7 N2 -170.9(2) . . . . ?
Sn1 N1 C7 N2 37.56(19) . . . . ?
C1 N1 C7 C8 67.3(3) . . . . ?
Sn1 N1 C7 C8 -84.2(2) . . . . ?
C22 N2 C7 N1 -156.1(2) . . . . ?
C23 N2 C7 N1 79.8(2) . . . . ?
Sn1 N2 C7 N1 -33.79(17) . . . . ?
C22 N2 C7 C8 -38.0(3) . . . . ?
C23 N2 C7 C8 -162.0(2) . . . . ?
Sn1 N2 C7 C8 84.4(2) . . . . ?
N1 C7 C8 C9 -111.4(3) . . . . ?
N2 C7 C8 C9 136.0(3) . . . . ?
N1 C7 C8 C13 60.7(3) . . . . ?
N2 C7 C8 C13 -51.9(4) . . . . ?
C13 C8 C9 C10 0.9(4) . . . . ?
C7 C8 C9 C10 173.1(3) . . . . ?
C8 C9 C10 C11 0.3(4) . . . . ?
C8 C9 C10 C14 -178.1(3) . . . . ?
C9 C10 C11 C12 -0.8(4) . . . . ?
C14 C10 C11 C12 177.5(3) . . . . ?
C10 C11 C12 C13 0.1(4) . . . . ?
C10 C11 C12 C18 178.1(3) . . . . ?
Sn1 O1 C13 C12 154.1(2) . . . . ?
Sn1 O1 C13 C8 -27.5(3) . . . . ?
C11 C12 C13 O1 179.6(3) . . . . ?
C18 C12 C13 O1 1.5(4) . . . . ?
C11 C12 C13 C8 1.2(4) . . . . ?
C18 C12 C13 C8 -176.9(3) . . . . ?
C9 C8 C13 O1 179.9(3) . . . . ?
C7 C8 C13 O1 8.1(4) . . . . ?
C9 C8 C13 C12 -1.6(4) . . . . ?
C7 C8 C13 C12 -173.5(3) . . . . ?
C11 C10 C14 C17 3.1(5) . . . . ?
C9 C10 C14 C17 -178.7(3) . . . . ?
C11 C10 C14 C16 124.2(3) . . . . ?
C9 C10 C14 C16 -57.5(4) . . . . ?
C11 C10 C14 C15 -117.6(3) . . . . ?
C9 C10 C14 C15 60.6(4) . . . . ?
C11 C12 C18 C20 -116.9(3) . . . . ?
C13 C12 C18 C20 61.1(4) . . . . ?
C11 C12 C18 C19 2.5(4) . . . . ?
C13 C12 C18 C19 -179.5(3) . . . . ?
C11 C12 C18 C21 121.9(3) . . . . ?
C13 C12 C18 C21 -60.1(4) . . . . ?
